data_7211762
loop_
_publ_author_name
'Babashkina, Maria G.'
'Safin, Damir A.'
'Bolte, Michael'
'Klein, Axel'

_publ_section_title
;
 Copper(I) complexes with N-thiophosphorylated thioureas and phosphines
 with versatile structures and luminescence
;
_journal_issue 1
_journal_name_full CrystEngComm
_journal_page_first 134
_journal_paper_doi 10.1039/b914163d
_journal_volume 12
_journal_year 2010
_chemical_formula_sum 'C39 H44 Cu N2 O2 P3 S2'
_chemical_formula_weight 793.33
_chemical_name_systematic ?
_space_group_IT_number 2
_symmetry_cell_setting triclinic
_symmetry_space_group_name_Hall '-P 1'
_symmetry_space_group_name_H-M 'P -1'
_atom_sites_solution_hydrogens geom
_atom_sites_solution_primary direct
_atom_sites_solution_secondary difmap
_audit_creation_method SHELXL-97
_cell_angle_alpha 76.507(4)
_cell_angle_beta 83.057(4)
_cell_angle_gamma 71.394(4)
_cell_formula_units_Z 2
_cell_length_a 10.7751(5)
_cell_length_b 11.7916(5)
_cell_length_c 16.6198(8)
_cell_measurement_reflns_used 17516
_cell_measurement_temperature 173(2)
_cell_measurement_theta_max 25.9
_cell_measurement_theta_min 3.4
_cell_volume 1943.56(16)
_computing_cell_refinement 'X-Area (Stoe & Cie, 2001)'
_computing_data_collection 'X-Area (Stoe & Cie, 2001)'
_computing_data_reduction 'X-Area (Stoe & Cie, 2001)'
_computing_molecular_graphics 'XP in SHELXTL-Plus (Sheldrick, 1991)'
_computing_structure_refinement 'SHELXL-97 (Sheldrick, 1997)'
_computing_structure_solution 'SHELXS-97 (Sheldrick, 1990)'
_diffrn_ambient_temperature 173(2)
_diffrn_measured_fraction_theta_full 0.996
_diffrn_measured_fraction_theta_max 0.990
_diffrn_measurement_device_type 'STOE IPDS II two-circle-diffractometer'
_diffrn_measurement_method \w
_diffrn_radiation_monochromator graphite
_diffrn_radiation_source 'fine-focus sealed tube'
_diffrn_radiation_type MoK\a
_diffrn_radiation_wavelength 0.71073
_diffrn_reflns_av_R_equivalents 0.0574
_diffrn_reflns_av_sigmaI/netI 0.0498
_diffrn_reflns_limit_h_max 13
_diffrn_reflns_limit_h_min -13
_diffrn_reflns_limit_k_max 14
_diffrn_reflns_limit_k_min -14
_diffrn_reflns_limit_l_max 18
_diffrn_reflns_limit_l_min -20
_diffrn_reflns_number 19046
_diffrn_reflns_theta_full 25.00
_diffrn_reflns_theta_max 25.59
_diffrn_reflns_theta_min 3.47
_diffrn_standards_number 0
_exptl_absorpt_coefficient_mu 0.829
_exptl_absorpt_correction_T_max 0.8999
_exptl_absorpt_correction_T_min 0.8072
_exptl_absorpt_correction_type multi-scan
_exptl_absorpt_process_details 'MULABS (Spek, 2003; Blessing, 1995)'
_exptl_crystal_colour colourless
_exptl_crystal_density_diffrn 1.356
_exptl_crystal_density_method 'not measured'
_exptl_crystal_description plate
_exptl_crystal_F_000 828
_exptl_crystal_size_max 0.27
_exptl_crystal_size_mid 0.26
_exptl_crystal_size_min 0.13
_refine_diff_density_max 0.312
_refine_diff_density_min -0.426
_refine_diff_density_rms 0.064
_refine_ls_extinction_coef 0.0046(9)
_refine_ls_extinction_expression Fc^*^=kFc[1+0.001xFc^2^\l^3^/sin(2\q)]^-1/4^
_refine_ls_extinction_method SHELXL
_refine_ls_goodness_of_fit_ref 1.035
_refine_ls_hydrogen_treatment mixed
_refine_ls_matrix_type full
_refine_ls_number_parameters 447
_refine_ls_number_reflns 7229
_refine_ls_number_restraints 1
_refine_ls_restrained_S_all 1.035
_refine_ls_R_factor_all 0.0471
_refine_ls_R_factor_gt 0.0374
_refine_ls_shift/su_max 0.001
_refine_ls_shift/su_mean 0.000
_refine_ls_structure_factor_coef Fsqd
_refine_ls_weighting_details 'calc w=1/[\s^2^(Fo^2^)+(0.0518P)^2^+0.1246P] where P=(Fo^2^+2Fc^2^)/3'
_refine_ls_weighting_scheme calc
_refine_ls_wR_factor_gt 0.0878
_refine_ls_wR_factor_ref 0.0917
_reflns_number_gt 6131
_reflns_number_total 7229
_reflns_threshold_expression >2sigma(I)
_cod_data_source_file b914163d.txt
_cod_data_source_block safin37
_cod_depositor_comments
;
The following automatic conversions were performed:

'_symmetry_cell_setting' value 'Triclinic' changed to 'triclinic'
according to /home/saulius/struct/CIF-dictionaries/cif_core.dic
dictionary named 'cif_core.dic' version 2.4.2 from 2011-04-26.

Automatic conversion script
Id: cif_fix_values 1891 2012-01-12 08:04:46Z andrius 
;
_cod_original_cell_volume 1943.57(15)
_cod_database_code 7211762

loop_
_symmetry_equiv_pos_as_xyz
'x, y, z'
'-x, -y, -z'

loop_
_atom_site_label
_atom_site_type_symbol
_atom_site_fract_x
_atom_site_fract_y
_atom_site_fract_z
_atom_site_U_iso_or_equiv
_atom_site_adp_type
_atom_site_occupancy
_atom_site_symmetry_multiplicity
_atom_site_calc_flag
_atom_site_refinement_flags
Cu1 Cu 0.61570(3) 0.47488(2) 0.257293(17) 0.01989(10) Uani 1 1 d .
S1 S 0.48422(6) 0.61062(5) 0.15437(4) 0.02532(14) Uani 1 1 d .
S2 S 0.56914(5) 0.55424(5) 0.37485(3) 0.02143(13) Uani 1 1 d .
P1 P 0.42095(5) 0.74873(5) 0.21281(4) 0.01904(13) Uani 1 1 d .
P2 P 0.60110(6) 0.27842(5) 0.28934(4) 0.02098(14) Uani 1 1 d .
P3 P 0.83460(5) 0.39831(5) 0.22616(4) 0.01938(13) Uani 1 1 d .
O1 O 0.31568(15) 0.85837(14) 0.15906(11) 0.0244(4) Uani 1 1 d .
O2 O 0.52581(15) 0.81282(15) 0.22031(10) 0.0233(3) Uani 1 1 d .
N1 N 0.35056(18) 0.72481(17) 0.30335(12) 0.0221(4) Uani 1 1 d .
N2 N 0.33287(19) 0.63464(19) 0.44083(13) 0.0238(4) Uani 1 1 d D
H2 H 0.367(3) 0.573(2) 0.4829(14) 0.042(9) Uiso 1 1 d D
C1 C 0.4067(2) 0.6466(2) 0.36898(14) 0.0196(4) Uani 1 1 d .
C2 C 0.2013(3) 0.8404(3) 0.1310(2) 0.0419(7) Uani 1 1 d .
H2A H 0.2071 0.7517 0.1468 0.050 Uiso 1 1 calc R
C3 C 0.2058(5) 0.8798(4) 0.0384(3) 0.0747(14) Uani 1 1 d .
H3A H 0.2861 0.8284 0.0150 0.112 Uiso 1 1 calc R
H3B H 0.2050 0.9655 0.0228 0.112 Uiso 1 1 calc R
H3C H 0.1293 0.8712 0.0168 0.112 Uiso 1 1 calc R
C4 C 0.0820(3) 0.9130(4) 0.1738(4) 0.0808(15) Uani 1 1 d .
H4A H 0.0853 0.8814 0.2338 0.121 Uiso 1 1 calc R
H4B H 0.0031 0.9060 0.1541 0.121 Uiso 1 1 calc R
H4C H 0.0795 0.9991 0.1614 0.121 Uiso 1 1 calc R
C5 C 0.6407(2) 0.8143(2) 0.16434(18) 0.0296(5) Uani 1 1 d .
H5 H 0.6925 0.7286 0.1603 0.036 Uiso 1 1 calc R
C6 C 0.7202(3) 0.8681(3) 0.2048(3) 0.0528(9) Uani 1 1 d .
H6A H 0.7446 0.8166 0.2594 0.079 Uiso 1 1 calc R
H6B H 0.6679 0.9507 0.2111 0.079 Uiso 1 1 calc R
H6C H 0.7996 0.8720 0.1701 0.079 Uiso 1 1 calc R
C7 C 0.5994(3) 0.8881(3) 0.07913(19) 0.0451(7) Uani 1 1 d .
H7A H 0.5477 0.8495 0.0560 0.068 Uiso 1 1 calc R
H7B H 0.6775 0.8912 0.0428 0.068 Uiso 1 1 calc R
H7C H 0.5463 0.9714 0.0834 0.068 Uiso 1 1 calc R
C8 C 0.7703(2) 0.1830(2) 0.26735(16) 0.0268(5) Uani 1 1 d .
H8A H 0.7852 0.0997 0.3020 0.032 Uiso 1 1 calc R
H8B H 0.7808 0.1760 0.2085 0.032 Uiso 1 1 calc R
C9 C 0.8724(2) 0.2389(2) 0.28524(16) 0.0256(5) Uani 1 1 d .
H9A H 0.9614 0.1909 0.2685 0.031 Uiso 1 1 calc R
H9B H 0.8696 0.2371 0.3453 0.031 Uiso 1 1 calc R
C11 C 0.1988(2) 0.6969(2) 0.45557(15) 0.0239(5) Uani 1 1 d .
C12 C 0.1248(2) 0.6329(3) 0.51066(16) 0.0308(5) Uani 1 1 d .
H12 H 0.1646 0.5498 0.5359 0.037 Uiso 1 1 calc R
C13 C -0.0064(3) 0.6887(3) 0.52936(18) 0.0385(6) Uani 1 1 d .
H13 H -0.0557 0.6437 0.5671 0.046 Uiso 1 1 calc R
C14 C -0.0660(3) 0.8101(3) 0.4932(2) 0.0412(7) Uani 1 1 d .
H14 H -0.1562 0.8483 0.5052 0.049 Uiso 1 1 calc R
C15 C 0.0083(3) 0.8746(3) 0.4392(2) 0.0444(7) Uani 1 1 d .
H15 H -0.0312 0.9582 0.4152 0.053 Uiso 1 1 calc R
C16 C 0.1399(3) 0.8191(2) 0.41951(19) 0.0348(6) Uani 1 1 d .
H16 H 0.1891 0.8642 0.3818 0.042 Uiso 1 1 calc R
C21 C 0.5022(2) 0.2270(2) 0.23190(16) 0.0247(5) Uani 1 1 d .
C22 C 0.4358(3) 0.1424(2) 0.26909(17) 0.0297(5) Uani 1 1 d .
H22 H 0.4416 0.1080 0.3267 0.036 Uiso 1 1 calc R
C23 C 0.3609(3) 0.1084(3) 0.2216(2) 0.0386(6) Uani 1 1 d .
H23 H 0.3161 0.0507 0.2471 0.046 Uiso 1 1 calc R
C24 C 0.3514(3) 0.1576(3) 0.1384(2) 0.0406(7) Uani 1 1 d .
H24 H 0.3007 0.1333 0.1065 0.049 Uiso 1 1 calc R
C25 C 0.4156(3) 0.2427(3) 0.10091(19) 0.0413(7) Uani 1 1 d .
H25 H 0.4082 0.2773 0.0434 0.050 Uiso 1 1 calc R
C26 C 0.4912(3) 0.2776(2) 0.14771(17) 0.0341(6) Uani 1 1 d .
H26 H 0.5351 0.3360 0.1220 0.041 Uiso 1 1 calc R
C31 C 0.5593(2) 0.2204(2) 0.39736(15) 0.0240(5) Uani 1 1 d .
C32 C 0.6412(3) 0.1226(2) 0.44914(17) 0.0315(5) Uani 1 1 d .
H32 H 0.7247 0.0796 0.4282 0.038 Uiso 1 1 calc R
C33 C 0.6022(3) 0.0870(3) 0.53161(17) 0.0386(6) Uani 1 1 d .
H33 H 0.6594 0.0204 0.5668 0.046 Uiso 1 1 calc R
C34 C 0.4806(3) 0.1482(3) 0.56252(17) 0.0369(6) Uani 1 1 d .
H34 H 0.4537 0.1232 0.6187 0.044 Uiso 1 1 calc R
C35 C 0.3980(3) 0.2461(3) 0.51138(17) 0.0337(6) Uani 1 1 d .
H35 H 0.3139 0.2879 0.5323 0.040 Uiso 1 1 calc R
C36 C 0.4379(3) 0.2832(2) 0.42954(16) 0.0300(5) Uani 1 1 d .
H36 H 0.3820 0.3520 0.3952 0.036 Uiso 1 1 calc R
C41 C 0.8837(2) 0.3797(2) 0.11926(14) 0.0219(5) Uani 1 1 d .
C42 C 0.8095(3) 0.4640(3) 0.05613(17) 0.0356(6) Uani 1 1 d .
H42 H 0.7354 0.5276 0.0695 0.043 Uiso 1 1 calc R
C43 C 0.8427(3) 0.4562(3) -0.02626(18) 0.0439(7) Uani 1 1 d .
H43 H 0.7907 0.5141 -0.0686 0.053 Uiso 1 1 calc R
C44 C 0.9499(3) 0.3654(3) -0.04700(17) 0.0360(6) Uani 1 1 d .
H44 H 0.9728 0.3607 -0.1034 0.043 Uiso 1 1 calc R
C45 C 1.0242(3) 0.2810(3) 0.01503(18) 0.0379(6) Uani 1 1 d .
H45 H 1.0987 0.2182 0.0011 0.045 Uiso 1 1 calc R
C46 C 0.9911(3) 0.2870(3) 0.09751(17) 0.0335(6) Uani 1 1 d .
H46 H 1.0421 0.2273 0.1396 0.040 Uiso 1 1 calc R
C51 C 0.9573(2) 0.4576(2) 0.25429(14) 0.0217(5) Uani 1 1 d .
C52 C 1.0923(2) 0.4091(2) 0.23847(16) 0.0291(5) Uani 1 1 d .
H52 H 1.1250 0.3395 0.2139 0.035 Uiso 1 1 calc R
C53 C 1.1786(2) 0.4630(3) 0.25884(17) 0.0327(6) Uani 1 1 d .
H53 H 1.2700 0.4307 0.2472 0.039 Uiso 1 1 calc R
C54 C 1.1324(3) 0.5630(3) 0.29578(16) 0.0323(6) Uani 1 1 d .
H54 H 1.1919 0.5993 0.3095 0.039 Uiso 1 1 calc R
C55 C 0.9986(3) 0.6104(2) 0.31286(18) 0.0324(6) Uani 1 1 d .
H55 H 0.9666 0.6785 0.3390 0.039 Uiso 1 1 calc R
C56 C 0.9116(2) 0.5580(2) 0.29157(16) 0.0268(5) Uani 1 1 d .
H56 H 0.8201 0.5913 0.3027 0.032 Uiso 1 1 calc R

loop_
_atom_site_aniso_label
_atom_site_aniso_U_11
_atom_site_aniso_U_22
_atom_site_aniso_U_33
_atom_site_aniso_U_23
_atom_site_aniso_U_13
_atom_site_aniso_U_12
Cu1 0.02012(15) 0.01972(15) 0.01941(15) -0.00452(11) -0.00001(11) -0.00547(11)
S1 0.0307(3) 0.0235(3) 0.0216(3) -0.0052(2) -0.0065(2) -0.0059(2)
S2 0.0151(3) 0.0288(3) 0.0188(3) -0.0070(2) -0.0008(2) -0.0028(2)
P1 0.0168(3) 0.0198(3) 0.0203(3) -0.0014(2) -0.0017(2) -0.0069(2)
P2 0.0225(3) 0.0195(3) 0.0208(3) -0.0033(2) -0.0003(2) -0.0072(2)
P3 0.0181(3) 0.0209(3) 0.0194(3) -0.0045(2) 0.0006(2) -0.0066(2)
O1 0.0209(8) 0.0213(8) 0.0288(9) 0.0033(7) -0.0063(7) -0.0076(6)
O2 0.0202(8) 0.0292(8) 0.0240(8) -0.0065(7) 0.0031(7) -0.0131(7)
N1 0.0179(9) 0.0238(9) 0.0236(10) -0.0019(8) 0.0005(8) -0.0076(7)
N2 0.0176(9) 0.0300(10) 0.0197(10) -0.0030(8) 0.0024(8) -0.0042(8)
C1 0.0181(10) 0.0204(10) 0.0226(11) -0.0064(9) -0.0011(9) -0.0075(8)
C2 0.0306(14) 0.0334(14) 0.060(2) 0.0163(13) -0.0259(14) -0.0179(11)
C3 0.089(3) 0.081(3) 0.067(3) 0.023(2) -0.052(2) -0.053(2)
C4 0.0215(15) 0.065(2) 0.139(5) 0.003(3) -0.009(2) -0.0069(15)
C5 0.0192(11) 0.0255(12) 0.0433(15) -0.0080(11) 0.0075(11) -0.0081(9)
C6 0.0268(14) 0.0510(18) 0.091(3) -0.0235(18) 0.0012(16) -0.0212(13)
C7 0.0515(18) 0.0430(16) 0.0351(16) -0.0039(13) 0.0177(14) -0.0167(14)
C8 0.0291(12) 0.0202(11) 0.0299(13) -0.0051(10) 0.0011(10) -0.0068(9)
C9 0.0238(11) 0.0236(11) 0.0270(12) -0.0046(10) 0.0002(10) -0.0047(9)
C11 0.0152(10) 0.0321(12) 0.0234(12) -0.0092(10) 0.0012(9) -0.0040(9)
C12 0.0228(12) 0.0389(14) 0.0251(13) -0.0029(11) 0.0011(10) -0.0049(10)
C13 0.0228(12) 0.0570(18) 0.0316(14) -0.0066(13) 0.0064(11) -0.0109(12)
C14 0.0192(12) 0.0516(17) 0.0440(17) -0.0140(14) 0.0047(12) 0.0018(12)
C15 0.0292(14) 0.0353(15) 0.057(2) -0.0088(14) 0.0034(13) 0.0033(12)
C16 0.0257(13) 0.0291(13) 0.0455(16) -0.0080(12) 0.0080(12) -0.0061(10)
C21 0.0280(12) 0.0190(10) 0.0266(12) -0.0062(9) -0.0030(10) -0.0045(9)
C22 0.0325(13) 0.0270(12) 0.0322(14) -0.0084(11) -0.0001(11) -0.0111(10)
C23 0.0312(14) 0.0420(15) 0.0514(18) -0.0239(14) 0.0044(13) -0.0154(12)
C24 0.0295(13) 0.0486(16) 0.0503(18) -0.0307(15) -0.0073(13) -0.0044(12)
C25 0.0509(17) 0.0368(14) 0.0325(15) -0.0117(12) -0.0149(13) -0.0003(13)
C26 0.0468(16) 0.0272(12) 0.0289(13) -0.0049(11) -0.0045(12) -0.0119(11)
C31 0.0277(12) 0.0256(11) 0.0229(12) -0.0050(9) -0.0011(10) -0.0139(10)
C32 0.0308(13) 0.0305(12) 0.0281(13) -0.0005(11) 0.0005(11) -0.0072(10)
C33 0.0461(16) 0.0372(14) 0.0263(14) 0.0056(11) -0.0039(12) -0.0120(13)
C34 0.0528(17) 0.0402(15) 0.0229(13) -0.0067(11) 0.0065(12) -0.0240(13)
C35 0.0356(14) 0.0375(14) 0.0330(14) -0.0146(12) 0.0076(12) -0.0161(12)
C36 0.0307(13) 0.0314(12) 0.0271(13) -0.0074(11) -0.0022(11) -0.0071(10)
C41 0.0246(11) 0.0230(11) 0.0215(11) -0.0068(9) 0.0020(9) -0.0114(9)
C42 0.0364(14) 0.0350(14) 0.0244(13) -0.0031(11) 0.0034(11) 0.0004(11)
C43 0.0481(17) 0.0465(16) 0.0233(14) -0.0018(12) -0.0010(12) 0.0005(14)
C44 0.0439(16) 0.0429(15) 0.0233(13) -0.0121(12) 0.0062(12) -0.0149(13)
C45 0.0346(14) 0.0427(15) 0.0356(15) -0.0195(13) 0.0060(12) -0.0052(12)
C46 0.0320(14) 0.0363(13) 0.0290(13) -0.0099(11) -0.0006(11) -0.0041(11)
C51 0.0211(11) 0.0264(11) 0.0176(11) -0.0015(9) -0.0015(9) -0.0090(9)
C52 0.0241(12) 0.0352(13) 0.0282(13) -0.0115(11) 0.0006(10) -0.0063(10)
C53 0.0193(11) 0.0505(16) 0.0288(13) -0.0069(12) 0.0009(10) -0.0130(11)
C54 0.0306(13) 0.0462(15) 0.0271(13) -0.0047(12) -0.0048(11) -0.0220(12)
C55 0.0343(14) 0.0339(13) 0.0356(14) -0.0132(11) -0.0008(11) -0.0155(11)
C56 0.0242(12) 0.0314(12) 0.0264(12) -0.0078(10) 0.0011(10) -0.0099(10)

loop_
_atom_type_symbol
_atom_type_description
_atom_type_scat_dispersion_real
_atom_type_scat_dispersion_imag
_atom_type_scat_source
C C 0.0033 0.0016 'International Tables Vol C Tables 4.2.6.8 and 6.1.1.4'
H H 0.0000 0.0000 'International Tables Vol C Tables 4.2.6.8 and 6.1.1.4'
Cu Cu 0.3201 1.2651 'International Tables Vol C Tables 4.2.6.8 and 6.1.1.4'
N N 0.0061 0.0033 'International Tables Vol C Tables 4.2.6.8 and 6.1.1.4'
O O 0.0106 0.0060 'International Tables Vol C Tables 4.2.6.8 and 6.1.1.4'
P P 0.1023 0.0942 'International Tables Vol C Tables 4.2.6.8 and 6.1.1.4'
S S 0.1246 0.1234 'International Tables Vol C Tables 4.2.6.8 and 6.1.1.4'

loop_
_geom_angle_atom_site_label_1
_geom_angle_atom_site_label_2
_geom_angle_atom_site_label_3
_geom_angle
P3 Cu1 S2 113.96(2)
P3 Cu1 P2 89.17(2)
S2 Cu1 P2 109.15(2)
P3 Cu1 S1 118.50(2)
S2 Cu1 S1 108.53(2)
P2 Cu1 S1 116.32(2)
P1 S1 Cu1 96.43(3)
C1 S2 Cu1 105.64(8)
O2 P1 O1 101.10(9)
O2 P1 N1 106.41(10)
O1 P1 N1 105.23(10)
O2 P1 S1 115.49(7)
O1 P1 S1 109.16(7)
N1 P1 S1 117.72(8)
C31 P2 C21 103.53(11)
C31 P2 C8 106.14(12)
C21 P2 C8 102.64(11)
C31 P2 Cu1 116.30(8)
C21 P2 Cu1 122.63(8)
C8 P2 Cu1 103.76(8)
C51 P3 C41 104.29(10)
C51 P3 C9 105.17(11)
C41 P3 C9 102.91(11)
C51 P3 Cu1 122.74(8)
C41 P3 Cu1 117.11(8)
C9 P3 Cu1 102.22(8)
C2 O1 P1 121.39(15)
C5 O2 P1 125.32(15)
C1 N1 P1 125.31(17)
C1 N2 C11 127.9(2)
C1 N2 H2 118(2)
C11 N2 H2 114(2)
N1 C1 N2 118.2(2)
N1 C1 S2 127.05(18)
N2 C1 S2 114.73(17)
O1 C2 C4 107.5(3)
O1 C2 C3 106.6(2)
C4 C2 C3 114.2(3)
O1 C2 H2A 109.5
C4 C2 H2A 109.5
C3 C2 H2A 109.5
C2 C3 H3A 109.5
C2 C3 H3B 109.5
H3A C3 H3B 109.5
C2 C3 H3C 109.5
H3A C3 H3C 109.5
H3B C3 H3C 109.5
C2 C4 H4A 109.5
C2 C4 H4B 109.5
H4A C4 H4B 109.5
C2 C4 H4C 109.5
H4A C4 H4C 109.5
H4B C4 H4C 109.5
O2 C5 C6 105.1(2)
O2 C5 C7 110.3(2)
C6 C5 C7 112.9(3)
O2 C5 H5 109.5
C6 C5 H5 109.5
C7 C5 H5 109.5
C5 C6 H6A 109.5
C5 C6 H6B 109.5
H6A C6 H6B 109.5
C5 C6 H6C 109.5
H6A C6 H6C 109.5
H6B C6 H6C 109.5
C5 C7 H7A 109.5
C5 C7 H7B 109.5
H7A C7 H7B 109.5
C5 C7 H7C 109.5
H7A C7 H7C 109.5
H7B C7 H7C 109.5
C9 C8 P2 111.05(16)
C9 C8 H8A 109.4
P2 C8 H8A 109.4
C9 C8 H8B 109.4
P2 C8 H8B 109.4
H8A C8 H8B 108.0
C8 C9 P3 108.64(17)
C8 C9 H9A 110.0
P3 C9 H9A 110.0
C8 C9 H9B 110.0
P3 C9 H9B 110.0
H9A C9 H9B 108.3
C12 C11 C16 119.2(2)
C12 C11 N2 117.6(2)
C16 C11 N2 123.2(2)
C13 C12 C11 120.8(3)
C13 C12 H12 119.6
C11 C12 H12 119.6
C12 C13 C14 120.4(3)
C12 C13 H13 119.8
C14 C13 H13 119.8
C15 C14 C13 118.8(2)
C15 C14 H14 120.6
C13 C14 H14 120.6
C14 C15 C16 121.3(3)
C14 C15 H15 119.4
C16 C15 H15 119.4
C15 C16 C11 119.6(3)
C15 C16 H16 120.2
C11 C16 H16 120.2
C26 C21 C22 119.3(2)
C26 C21 P2 117.60(19)
C22 C21 P2 123.05(19)
C23 C22 C21 119.9(3)
C23 C22 H22 120.0
C21 C22 H22 120.0
C24 C23 C22 120.6(3)
C24 C23 H23 119.7
C22 C23 H23 119.7
C23 C24 C25 120.0(2)
C23 C24 H24 120.0
C25 C24 H24 120.0
C24 C25 C26 120.0(3)
C24 C25 H25 120.0
C26 C25 H25 120.0
C21 C26 C25 120.0(3)
C21 C26 H26 120.0
C25 C26 H26 120.0
C32 C31 C36 118.9(2)
C32 C31 P2 124.6(2)
C36 C31 P2 116.49(19)
C31 C32 C33 120.5(3)
C31 C32 H32 119.8
C33 C32 H32 119.8
C34 C33 C32 120.2(3)
C34 C33 H33 119.9
C32 C33 H33 119.9
C33 C34 C35 119.8(2)
C33 C34 H34 120.1
C35 C34 H34 120.1
C34 C35 C36 120.0(3)
C34 C35 H35 120.0
C36 C35 H35 120.0
C35 C36 C31 120.6(2)
C35 C36 H36 119.7
C31 C36 H36 119.7
C42 C41 C46 118.1(2)
C42 C41 P3 117.87(18)
C46 C41 P3 123.99(19)
C43 C42 C41 120.8(2)
C43 C42 H42 119.6
C41 C42 H42 119.6
C44 C43 C42 120.6(3)
C44 C43 H43 119.7
C42 C43 H43 119.7
C43 C44 C45 119.3(3)
C43 C44 H44 120.4
C45 C44 H44 120.4
C44 C45 C46 120.6(3)
C44 C45 H45 119.7
C46 C45 H45 119.7
C45 C46 C41 120.6(3)
C45 C46 H46 119.7
C41 C46 H46 119.7
C56 C51 C52 119.2(2)
C56 C51 P3 117.14(17)
C52 C51 P3 123.67(18)
C53 C52 C51 119.9(2)
C53 C52 H52 120.0
C51 C52 H52 120.0
C54 C53 C52 120.6(2)
C54 C53 H53 119.7
C52 C53 H53 119.7
C53 C54 C55 119.8(2)
C53 C54 H54 120.1
C55 C54 H54 120.1
C54 C55 C56 119.9(2)
C54 C55 H55 120.0
C56 C55 H55 120.1
C51 C56 C55 120.6(2)
C51 C56 H56 119.7
C55 C56 H56 119.7

loop_
_geom_bond_atom_site_label_1
_geom_bond_atom_site_label_2
_geom_bond_distance
Cu1 P3 2.2826(6)
Cu1 S2 2.2937(6)
Cu1 P2 2.3046(6)
Cu1 S1 2.3144(6)
S1 P1 1.9824(8)
S2 C1 1.741(2)
P1 O2 1.5768(15)
P1 O1 1.5895(16)
P1 N1 1.607(2)
P2 C31 1.823(2)
P2 C21 1.829(2)
P2 C8 1.856(3)
P3 C51 1.829(2)
P3 C41 1.835(2)
P3 C9 1.847(2)
O1 C2 1.460(3)
O2 C5 1.458(3)
N1 C1 1.320(3)
N2 C1 1.357(3)
N2 C11 1.417(3)
N2 H2 0.902(10)
C2 C4 1.501(6)
C2 C3 1.501(5)
C2 H2A 1.0000
C3 H3A 0.9800
C3 H3B 0.9800
C3 H3C 0.9800
C4 H4A 0.9800
C4 H4B 0.9800
C4 H4C 0.9800
C5 C6 1.507(4)
C5 C7 1.514(4)
C5 H5 1.0000
C6 H6A 0.9800
C6 H6B 0.9800
C6 H6C 0.9800
C7 H7A 0.9800
C7 H7B 0.9800
C7 H7C 0.9800
C8 C9 1.538(3)
C8 H8A 0.9900
C8 H8B 0.9900
C9 H9A 0.9900
C9 H9B 0.9900
C11 C12 1.389(4)
C11 C16 1.394(4)
C12 C13 1.387(4)
C12 H12 0.9500
C13 C14 1.388(4)
C13 H13 0.9500
C14 C15 1.386(5)
C14 H14 0.9500
C15 C16 1.393(4)
C15 H15 0.9500
C16 H16 0.9500
C21 C26 1.390(4)
C21 C22 1.396(3)
C22 C23 1.393(4)
C22 H22 0.9500
C23 C24 1.371(5)
C23 H23 0.9500
C24 C25 1.386(5)
C24 H24 0.9500
C25 C26 1.399(4)
C25 H25 0.9500
C26 H26 0.9500
C31 C32 1.386(4)
C31 C36 1.394(4)
C32 C33 1.392(4)
C32 H32 0.9500
C33 C34 1.382(4)
C33 H33 0.9500
C34 C35 1.384(4)
C34 H34 0.9500
C35 C36 1.388(4)
C35 H35 0.9500
C36 H36 0.9500
C41 C42 1.392(4)
C41 C46 1.393(4)
C42 C43 1.389(4)
C42 H42 0.9500
C43 C44 1.374(4)
C43 H43 0.9500
C44 C45 1.381(4)
C44 H44 0.9500
C45 C46 1.386(4)
C45 H45 0.9500
C46 H46 0.9500
C51 C56 1.388(3)
C51 C52 1.400(3)
C52 C53 1.391(4)
C52 H52 0.9500
C53 C54 1.380(4)
C53 H53 0.9500
C54 C55 1.390(4)
C54 H54 0.9500
C55 C56 1.393(3)
C55 H55 0.9500
C56 H56 0.9500

loop_
_geom_hbond_atom_site_label_D
_geom_hbond_atom_site_label_H
_geom_hbond_atom_site_label_A
_geom_hbond_distance_DH
_geom_hbond_distance_HA
_geom_hbond_distance_DA
_geom_hbond_angle_DHA
_geom_hbond_site_symmetry_A
N2 H2 S2 0.902(10) 2.526(14) 3.400(2) 163(3) 2_666

loop_
_geom_torsion_atom_site_label_1
_geom_torsion_atom_site_label_2
_geom_torsion_atom_site_label_3
_geom_torsion_atom_site_label_4
_geom_torsion
P3 Cu1 S1 P1 -120.38(3)
S2 Cu1 S1 P1 11.64(3)
P2 Cu1 S1 P1 135.13(3)
P3 Cu1 S2 C1 162.19(8)
P2 Cu1 S2 C1 -99.90(8)
S1 Cu1 S2 C1 27.79(8)
Cu1 S1 P1 O2 71.20(8)
Cu1 S1 P1 O1 -175.76(7)
Cu1 S1 P1 N1 -55.96(9)
P3 Cu1 P2 C31 114.40(9)
S2 Cu1 P2 C31 -0.75(9)
S1 Cu1 P2 C31 -123.91(9)
P3 Cu1 P2 C21 -116.83(10)
S2 Cu1 P2 C21 128.03(10)
S1 Cu1 P2 C21 4.86(10)
P3 Cu1 P2 C8 -1.72(9)
S2 Cu1 P2 C8 -116.87(9)
S1 Cu1 P2 C8 119.96(9)
S2 Cu1 P3 C51 -29.27(9)
P2 Cu1 P3 C51 -139.91(9)
S1 Cu1 P3 C51 100.31(9)
S2 Cu1 P3 C41 -160.48(8)
P2 Cu1 P3 C41 88.88(8)
S1 Cu1 P3 C41 -30.90(9)
S2 Cu1 P3 C9 87.96(8)
P2 Cu1 P3 C9 -22.69(8)
S1 Cu1 P3 C9 -142.47(8)
O2 P1 O1 C2 176.0(2)
N1 P1 O1 C2 -73.4(2)
S1 P1 O1 C2 53.8(2)
O1 P1 O2 C5 -92.43(19)
N1 P1 O2 C5 157.88(18)
S1 P1 O2 C5 25.2(2)
O2 P1 N1 C1 -68.4(2)
O1 P1 N1 C1 -175.15(18)
S1 P1 N1 C1 63.0(2)
P1 N1 C1 N2 -178.33(16)
P1 N1 C1 S2 1.8(3)
C11 N2 C1 N1 0.0(3)
C11 N2 C1 S2 179.88(18)
Cu1 S2 C1 N1 -43.8(2)
Cu1 S2 C1 N2 136.35(15)
P1 O1 C2 C4 114.1(3)
P1 O1 C2 C3 -123.0(3)
P1 O2 C5 C6 -171.19(19)
P1 O2 C5 C7 66.8(3)
C31 P2 C8 C9 -90.38(18)
C21 P2 C8 C9 161.30(17)
Cu1 P2 C8 C9 32.70(18)
P2 C8 C9 P3 -54.6(2)
C51 P3 C9 C8 178.13(17)
C41 P3 C9 C8 -72.93(18)
Cu1 P3 C9 C8 48.93(17)
C1 N2 C11 C12 145.1(2)
C1 N2 C11 C16 -36.9(4)
C16 C11 C12 C13 0.6(4)
N2 C11 C12 C13 178.7(2)
C11 C12 C13 C14 0.0(4)
C12 C13 C14 C15 -1.0(5)
C13 C14 C15 C16 1.4(5)
C14 C15 C16 C11 -0.9(5)
C12 C11 C16 C15 -0.1(4)
N2 C11 C16 C15 -178.1(3)
C31 P2 C21 C26 167.1(2)
C8 P2 C21 C26 -82.6(2)
Cu1 P2 C21 C26 33.1(2)
C31 P2 C21 C22 -11.3(2)
C8 P2 C21 C22 99.0(2)
Cu1 P2 C21 C22 -145.38(18)
C26 C21 C22 C23 0.8(4)
P2 C21 C22 C23 179.3(2)
C21 C22 C23 C24 -0.2(4)
C22 C23 C24 C25 -0.5(4)
C23 C24 C25 C26 0.6(4)
C22 C21 C26 C25 -0.8(4)
P2 C21 C26 C25 -179.3(2)
C24 C25 C26 C21 0.1(4)
C21 P2 C31 C32 106.7(2)
C8 P2 C31 C32 -1.0(2)
Cu1 P2 C31 C32 -115.8(2)
C21 P2 C31 C36 -75.8(2)
C8 P2 C31 C36 176.49(18)
Cu1 P2 C31 C36 61.7(2)
C36 C31 C32 C33 0.7(4)
P2 C31 C32 C33 178.1(2)
C31 C32 C33 C34 0.7(4)
C32 C33 C34 C35 -0.7(4)
C33 C34 C35 C36 -0.6(4)
C34 C35 C36 C31 2.0(4)
C32 C31 C36 C35 -2.0(4)
P2 C31 C36 C35 -179.61(19)
C51 P3 C41 C42 -105.8(2)
C9 P3 C41 C42 144.6(2)
Cu1 P3 C41 C42 33.5(2)
C51 P3 C41 C46 73.7(2)
C9 P3 C41 C46 -35.9(2)
Cu1 P3 C41 C46 -147.10(19)
C46 C41 C42 C43 -0.5(4)
P3 C41 C42 C43 179.0(2)
C41 C42 C43 C44 -0.4(5)
C42 C43 C44 C45 0.5(5)
C43 C44 C45 C46 0.3(5)
C44 C45 C46 C41 -1.2(4)
C42 C41 C46 C45 1.3(4)
P3 C41 C46 C45 -178.1(2)
C41 P3 C51 C56 132.32(19)
C9 P3 C51 C56 -119.7(2)
Cu1 P3 C51 C56 -4.0(2)
C41 P3 C51 C52 -46.1(2)
C9 P3 C51 C52 61.8(2)
Cu1 P3 C51 C52 177.61(17)
C56 C51 C52 C53 -1.1(4)
P3 C51 C52 C53 177.3(2)
C51 C52 C53 C54 1.0(4)
C52 C53 C54 C55 0.0(4)
C53 C54 C55 C56 -0.9(4)
C52 C51 C56 C55 0.2(4)
P3 C51 C56 C55 -178.3(2)
C54 C55 C56 C51 0.8(4)
